data_4516015
loop_
_publ_author_name
'Dutta, Champak'
'Ghorai, Debasish'
'Choudhury, Joyanta'

_publ_section_title
;
 To &quot;Rollover&quot; or Not? Stereoelectronically Guided C-H
 Functionalization Pathways from Rhodium-Abnormal NHC Intermediates.
;
_journal_issue 2
_journal_name_full 'ACS omega'
_journal_page_first 1614
_journal_page_last 1620
_journal_paper_doi 10.1021/acsomega.7b01846
_journal_volume 3
_journal_year 2018
_chemical_formula_sum 'C29 H22 F3 N3 O3 S'
_chemical_formula_weight 549.55
_space_group_crystal_system monoclinic
_space_group_IT_number 14
_space_group_name_Hall '-P 2ybc'
_space_group_name_H-M_alt 'P 1 21/c 1'
_atom_sites_solution_hydrogens geom
_audit_creation_method SHELXL-2014
_cell_angle_alpha 90
_cell_angle_beta 128.255(3)
_cell_angle_gamma 90
_cell_formula_units_Z 4
_cell_length_a 15.7722(10)
_cell_length_b 8.8439(7)
_cell_length_c 23.3357(12)
_cell_measurement_reflns_used 2804
_cell_measurement_temperature 140(2)
_cell_measurement_theta_max 24.407
_cell_measurement_theta_min 2.557
_cell_volume 2556.1(3)
_computing_structure_refinement 'SHELXL-2014 (Sheldrick, 2014)'
_diffrn_ambient_temperature 140(2)
_diffrn_measured_fraction_theta_full 0.907
_diffrn_measured_fraction_theta_max 0.998
_diffrn_measurement_device_type 'Bruker APEX-II CCD'
_diffrn_measurement_method '\f and \w scans'
_diffrn_radiation_type MoK\a
_diffrn_radiation_wavelength 0.71073
_diffrn_reflns_av_R_equivalents 0.1526
_diffrn_reflns_av_unetI/netI 0.0763
_diffrn_reflns_Laue_measured_fraction_full 0.907
_diffrn_reflns_Laue_measured_fraction_max 0.998
_diffrn_reflns_limit_h_max 18
_diffrn_reflns_limit_h_min -18
_diffrn_reflns_limit_k_max 10
_diffrn_reflns_limit_k_min -10
_diffrn_reflns_limit_l_max 27
_diffrn_reflns_limit_l_min -27
_diffrn_reflns_number 33616
_diffrn_reflns_point_group_measured_fraction_full 0.907
_diffrn_reflns_point_group_measured_fraction_max 0.998
_diffrn_reflns_theta_full 25.242
_diffrn_reflns_theta_max 24.407
_diffrn_reflns_theta_min 2.557
_exptl_absorpt_coefficient_mu 0.186
_exptl_absorpt_correction_T_max 0.981
_exptl_absorpt_correction_T_min 0.968
_exptl_absorpt_correction_type multi-scan
_exptl_absorpt_process_details SADABS
_exptl_crystal_colour ORANGE
_exptl_crystal_density_diffrn 1.428
_exptl_crystal_description PLATE
_exptl_crystal_F_000 1136
_exptl_crystal_size_max 0.150
_exptl_crystal_size_mid 0.110
_exptl_crystal_size_min 0.090
_refine_diff_density_max 0.325
_refine_diff_density_min -0.415
_refine_diff_density_rms 0.065
_refine_ls_extinction_method none
_refine_ls_goodness_of_fit_ref 1.009
_refine_ls_hydrogen_treatment constr
_refine_ls_matrix_type full
_refine_ls_number_parameters 354
_refine_ls_number_reflns 4192
_refine_ls_number_restraints 0
_refine_ls_restrained_S_all 1.009
_refine_ls_R_factor_all 0.1052
_refine_ls_R_factor_gt 0.0584
_refine_ls_shift/su_max 0.000
_refine_ls_shift/su_mean 0.000
_refine_ls_structure_factor_coef Fsqd
_refine_ls_weighting_details 'w=1/[\s^2^(Fo^2^)+(0.0265P)^2^+5.5302P] where P=(Fo^2^+2Fc^2^)/3'
_refine_ls_weighting_scheme calc
_refine_ls_wR_factor_gt 0.1032
_refine_ls_wR_factor_ref 0.1181
_reflns_Friedel_coverage 0.000
_reflns_number_gt 2804
_reflns_number_total 4192
_reflns_threshold_expression 'I > 2\s(I)'
_cod_data_source_file 4fout.cif
_cod_data_source_block shelx
_cod_original_sg_symbol_H-M 'P 21/c'
_cod_database_code 4516015
_shelx_space_group_comment
;
The symmetry employed for this shelxl refinement is uniquely defined
by the following loop, which should always be used as a source of
symmetry information in preference to the above space-group names.
They are only intended as comments.
;
_shelx_estimated_absorpt_t_min 0.973
_shelx_estimated_absorpt_t_max 0.983
_shelxl_version_number 2014-3

loop_
_space_group_symop_operation_xyz
'x, y, z'
'-x, y+1/2, -z+1/2'
'-x, -y, -z'
'x, -y-1/2, z-1/2'

loop_
_atom_site_label
_atom_site_type_symbol
_atom_site_fract_x
_atom_site_fract_y
_atom_site_fract_z
_atom_site_U_iso_or_equiv
_atom_site_adp_type
_atom_site_occupancy
_atom_site_site_symmetry_order
_atom_site_calc_flag
_atom_site_refinement_flags_posn
_atom_site_refinement_flags_adp
N1 N 0.1076(2) 0.1448(3) 0.33430(15) 0.0157(7) Uani 1 1 d . .
N2 N 0.2785(2) 0.1889(3) 0.40237(14) 0.0132(7) Uani 1 1 d . .
N3 N 0.4246(2) 0.1307(3) 0.52168(15) 0.0151(7) Uani 1 1 d . .
C1 C 0.1993(3) 0.1258(4) 0.40183(19) 0.0171(8) Uani 1 1 d . .
C2 C 0.2066(3) 0.0490(5) 0.46105(19) 0.0227(9) Uani 1 1 d . .
H2A H 0.2578 -0.0323 0.4801 0.034 Uiso 1 1 calc R U
H2B H 0.1370 0.0094 0.4422 0.034 Uiso 1 1 calc R U
H2C H 0.2297 0.1201 0.4993 0.034 Uiso 1 1 calc R U
C3 C 0.0002(3) 0.0961(5) 0.3090(2) 0.0240(9) Uani 1 1 d . .
H3A H -0.0509 0.1072 0.2570 0.036 Uiso 1 1 calc R U
H3B H -0.0218 0.1573 0.3318 0.036 Uiso 1 1 calc R U
H3C H 0.0032 -0.0080 0.3219 0.036 Uiso 1 1 calc R U
C4 C 0.1262(3) 0.2208(4) 0.29189(19) 0.0173(8) Uani 1 1 d . .
H4 H 0.0745 0.2472 0.2431 0.021 Uiso 1 1 calc R U
C5 C 0.2338(3) 0.2508(4) 0.33378(18) 0.0142(8) Uani 1 1 d . .
C6 C 0.3914(3) 0.1955(4) 0.46077(18) 0.0127(8) Uani 1 1 d . .
C7 C 0.4558(3) 0.2685(4) 0.44525(17) 0.0121(8) Uani 1 1 d . .
C8 C 0.5660(3) 0.2669(4) 0.50285(18) 0.0153(8) Uani 1 1 d . .
H8 H 0.6133 0.3126 0.4971 0.018 Uiso 1 1 calc R U
C9 C 0.6072(3) 0.1973(4) 0.56973(18) 0.0145(8) Uani 1 1 d . .
C10 C 0.5336(3) 0.1316(4) 0.57760(18) 0.0142(8) Uani 1 1 d . .
C11 C 0.5714(3) 0.0615(4) 0.64381(18) 0.0180(8) Uani 1 1 d . .
H11 H 0.5228 0.0182 0.6491 0.022 Uiso 1 1 calc R U
C12 C 0.6801(3) 0.0574(4) 0.70042(19) 0.0206(9) Uani 1 1 d . .
H12 H 0.7049 0.0122 0.7443 0.025 Uiso 1 1 calc R U
C13 C 0.7546(3) 0.1208(4) 0.69283(18) 0.0191(8) Uani 1 1 d . .
H13 H 0.8281 0.1151 0.7314 0.023 Uiso 1 1 calc R U
C14 C 0.7202(3) 0.1903(4) 0.62976(18) 0.0179(8) Uani 1 1 d . .
H14 H 0.7700 0.2332 0.6256 0.021 Uiso 1 1 calc R U
C15 C 0.4093(3) 0.3330(4) 0.37413(18) 0.0130(8) Uani 1 1 d . .
C16 C 0.2995(3) 0.3252(4) 0.31934(17) 0.0129(8) Uani 1 1 d . .
C17 C 0.2459(3) 0.3929(4) 0.24567(18) 0.0142(8) Uani 1 1 d . .
C18 C 0.1750(3) 0.3085(4) 0.18214(18) 0.0203(9) Uani 1 1 d . .
H18 H 0.1597 0.2088 0.1855 0.024 Uiso 1 1 calc R U
C19 C 0.1273(3) 0.3724(5) 0.1141(2) 0.0275(10) Uani 1 1 d . .
H19 H 0.0813 0.3146 0.0722 0.033 Uiso 1 1 calc R U
C20 C 0.1476(3) 0.5213(5) 0.1082(2) 0.0284(10) Uani 1 1 d . .
H20 H 0.1152 0.5639 0.0625 0.034 Uiso 1 1 calc R U
C21 C 0.2168(3) 0.6069(4) 0.17084(19) 0.0243(9) Uani 1 1 d . .
H21 H 0.2306 0.7071 0.1672 0.029 Uiso 1 1 calc R U
C22 C 0.2651(3) 0.5432(4) 0.23883(19) 0.0199(9) Uani 1 1 d . .
H22 H 0.3111 0.6015 0.2805 0.024 Uiso 1 1 calc R U
C23 C 0.4830(3) 0.3978(4) 0.36079(18) 0.0140(8) Uani 1 1 d . .
C24 C 0.4912(3) 0.3306(4) 0.31066(18) 0.0203(9) Uani 1 1 d . .
H24 H 0.4500 0.2454 0.2851 0.024 Uiso 1 1 calc R U
C25 C 0.5604(3) 0.3894(5) 0.2984(2) 0.0251(9) Uani 1 1 d . .
H25 H 0.5662 0.3431 0.2652 0.030 Uiso 1 1 calc R U
C26 C 0.6207(3) 0.5172(5) 0.3358(2) 0.0279(10) Uani 1 1 d . .
H26 H 0.6667 0.5571 0.3275 0.033 Uiso 1 1 calc R U
C27 C 0.6128(3) 0.5855(4) 0.3855(2) 0.0248(9) Uani 1 1 d . .
H27 H 0.6528 0.6720 0.4102 0.030 Uiso 1 1 calc R U
C28 C 0.5451(3) 0.5251(4) 0.39868(18) 0.0183(8) Uani 1 1 d . .
H28 H 0.5413 0.5699 0.4331 0.022 Uiso 1 1 calc R U
S1 S 0.10133(7) 0.54348(11) 0.39264(5) 0.0199(2) Uani 1 1 d . .
F1 F 0.1033(2) 0.3675(3) 0.48368(16) 0.0613(9) Uani 1 1 d . .
F2 F 0.1385(2) 0.5995(4) 0.51644(14) 0.0603(8) Uani 1 1 d . .
F3 F -0.02443(19) 0.5318(3) 0.42955(14) 0.0511(8) Uani 1 1 d . .
O1 O 0.21052(19) 0.4933(3) 0.42854(14) 0.0292(7) Uani 1 1 d . .
O2 O 0.01893(19) 0.4520(3) 0.33151(14) 0.0337(7) Uani 1 1 d . .
O3 O 0.08386(18) 0.7046(3) 0.37929(13) 0.0240(6) Uani 1 1 d . .
C29 C 0.0794(3) 0.5085(5) 0.4590(2) 0.0379(12) Uani 1 1 d . .

loop_
_atom_site_aniso_label
_atom_site_aniso_U_11
_atom_site_aniso_U_22
_atom_site_aniso_U_33
_atom_site_aniso_U_23
_atom_site_aniso_U_13
_atom_site_aniso_U_12
N1 0.0104(15) 0.0167(18) 0.0172(16) -0.0021(14) 0.0071(13) -0.0033(12)
N2 0.0115(15) 0.0131(17) 0.0132(15) -0.0042(13) 0.0068(13) -0.0040(12)
N3 0.0175(16) 0.0117(17) 0.0160(16) -0.0020(13) 0.0102(13) -0.0003(13)
C1 0.018(2) 0.014(2) 0.023(2) -0.0044(17) 0.0145(17) -0.0034(16)
C2 0.018(2) 0.030(2) 0.022(2) -0.0022(18) 0.0131(17) -0.0090(17)
C3 0.0123(19) 0.032(3) 0.025(2) -0.0020(18) 0.0107(17) -0.0050(16)
C4 0.014(2) 0.018(2) 0.0161(19) -0.0016(16) 0.0077(16) 0.0000(15)
C5 0.0137(19) 0.014(2) 0.0107(18) -0.0002(15) 0.0054(16) 0.0014(14)
C6 0.0124(18) 0.009(2) 0.0158(19) -0.0033(16) 0.0083(16) -0.0013(15)
C7 0.0149(19) 0.010(2) 0.0137(18) -0.0039(15) 0.0100(16) -0.0018(14)
C8 0.0172(19) 0.012(2) 0.019(2) -0.0036(16) 0.0126(16) -0.0024(15)
C9 0.0179(19) 0.012(2) 0.0141(19) 0.0003(15) 0.0103(16) 0.0041(15)
C10 0.018(2) 0.011(2) 0.0175(19) -0.0027(16) 0.0124(17) 0.0015(15)
C11 0.023(2) 0.015(2) 0.022(2) 0.0000(17) 0.0164(17) 0.0003(16)
C12 0.029(2) 0.018(2) 0.0131(19) 0.0060(17) 0.0125(17) 0.0066(17)
C13 0.018(2) 0.019(2) 0.0129(19) -0.0009(17) 0.0065(16) 0.0036(16)
C14 0.0154(19) 0.018(2) 0.020(2) -0.0013(17) 0.0113(17) 0.0011(15)
C15 0.0182(19) 0.007(2) 0.0138(18) -0.0025(15) 0.0101(16) -0.0011(14)
C16 0.0163(19) 0.008(2) 0.0143(19) -0.0017(15) 0.0092(16) 0.0018(14)
C17 0.0108(18) 0.014(2) 0.0158(19) -0.0002(16) 0.0072(15) 0.0033(15)
C18 0.018(2) 0.018(2) 0.020(2) -0.0021(17) 0.0098(17) -0.0014(16)
C19 0.027(2) 0.030(3) 0.017(2) -0.0036(19) 0.0092(18) -0.0024(18)
C20 0.028(2) 0.032(3) 0.017(2) 0.0083(19) 0.0099(18) 0.0036(19)
C21 0.023(2) 0.018(2) 0.027(2) 0.0038(18) 0.0130(18) -0.0011(17)
C22 0.0187(19) 0.019(2) 0.018(2) -0.0038(18) 0.0094(16) -0.0015(16)
C23 0.0143(18) 0.013(2) 0.0118(18) 0.0045(15) 0.0066(15) 0.0022(15)
C24 0.024(2) 0.019(2) 0.019(2) -0.0010(17) 0.0136(17) 0.0009(16)
C25 0.027(2) 0.034(3) 0.021(2) 0.0042(19) 0.0181(18) 0.0043(19)
C26 0.021(2) 0.041(3) 0.028(2) 0.008(2) 0.0186(18) -0.0009(19)
C27 0.018(2) 0.023(2) 0.027(2) 0.0043(18) 0.0105(17) -0.0055(16)
C28 0.0171(19) 0.017(2) 0.019(2) -0.0021(17) 0.0103(16) -0.0008(16)
S1 0.0145(5) 0.0231(6) 0.0191(5) 0.0009(4) 0.0089(4) 0.0011(4)
F1 0.0670(19) 0.059(2) 0.085(2) 0.0515(17) 0.0603(18) 0.0378(16)
F2 0.0677(19) 0.081(2) 0.0309(15) -0.0008(16) 0.0301(14) 0.0142(17)
F3 0.0406(16) 0.068(2) 0.0637(17) 0.0323(16) 0.0416(14) 0.0256(14)
O1 0.0155(14) 0.0391(19) 0.0300(15) 0.0018(13) 0.0125(12) 0.0086(12)
O2 0.0222(15) 0.0286(17) 0.0339(16) -0.0110(14) 0.0092(13) -0.0072(12)
O3 0.0213(14) 0.0182(15) 0.0269(15) 0.0018(12) 0.0122(12) 0.0005(11)
C29 0.033(3) 0.044(3) 0.043(3) 0.019(2) 0.027(2) 0.019(2)

loop_
_atom_type_symbol
_atom_type_description
_atom_type_scat_dispersion_real
_atom_type_scat_dispersion_imag
_atom_type_scat_source
C C 0.0033 0.0016 'International Tables Vol C Tables 4.2.6.8 and 6.1.1.4'
H H 0.0000 0.0000 'International Tables Vol C Tables 4.2.6.8 and 6.1.1.4'
F F 0.0171 0.0103 'International Tables Vol C Tables 4.2.6.8 and 6.1.1.4'
N N 0.0061 0.0033 'International Tables Vol C Tables 4.2.6.8 and 6.1.1.4'
O O 0.0106 0.0060 'International Tables Vol C Tables 4.2.6.8 and 6.1.1.4'
S S 0.1246 0.1234 'International Tables Vol C Tables 4.2.6.8 and 6.1.1.4'

loop_
_geom_angle_atom_site_label_1
_geom_angle_atom_site_label_2
_geom_angle_atom_site_label_3
_geom_angle
C1 N1 C4 110.7(3)
C1 N1 C3 125.0(3)
C4 N1 C3 124.2(3)
C1 N2 C5 109.9(3)
C1 N2 C6 128.5(3)
C5 N2 C6 121.7(3)
C6 N3 C10 117.1(3)
N1 C1 N2 106.1(3)
N1 C1 C2 124.1(3)
N2 C1 C2 129.8(3)
C1 C2 H2A 109.5
C1 C2 H2B 109.5
H2A C2 H2B 109.5
C1 C2 H2C 109.5
H2A C2 H2C 109.5
H2B C2 H2C 109.5
N1 C3 H3A 109.5
N1 C3 H3B 109.5
H3A C3 H3B 109.5
N1 C3 H3C 109.5
H3A C3 H3C 109.5
H3B C3 H3C 109.5
C5 C4 N1 107.8(3)
C5 C4 H4 126.1
N1 C4 H4 126.1
C4 C5 N2 105.5(3)
C4 C5 C16 133.0(3)
N2 C5 C16 121.5(3)
N3 C6 C7 127.3(3)
N3 C6 N2 116.5(3)
C7 C6 N2 116.2(3)
C8 C7 C6 114.2(3)
C8 C7 C15 123.6(3)
C6 C7 C15 122.1(3)
C7 C8 C9 121.3(3)
C7 C8 H8 119.4
C9 C8 H8 119.4
C8 C9 C10 118.2(3)
C8 C9 C14 122.9(3)
C10 C9 C14 118.8(3)
N3 C10 C11 118.0(3)
N3 C10 C9 121.8(3)
C11 C10 C9 120.1(3)
C12 C11 C10 119.7(3)
C12 C11 H11 120.2
C10 C11 H11 120.2
C11 C12 C13 120.7(3)
C11 C12 H12 119.6
C13 C12 H12 119.6
C14 C13 C12 120.8(3)
C14 C13 H13 119.6
C12 C13 H13 119.6
C13 C14 C9 119.9(3)
C13 C14 H14 120.1
C9 C14 H14 120.1
C16 C15 C7 119.8(3)
C16 C15 C23 121.3(3)
C7 C15 C23 118.8(3)
C15 C16 C5 118.8(3)
C15 C16 C17 122.6(3)
C5 C16 C17 118.6(3)
C22 C17 C18 118.4(3)
C22 C17 C16 120.4(3)
C18 C17 C16 121.2(3)
C19 C18 C17 120.5(4)
C19 C18 H18 119.8
C17 C18 H18 119.8
C20 C19 C18 120.4(4)
C20 C19 H19 119.8
C18 C19 H19 119.8
C19 C20 C21 119.6(4)
C19 C20 H20 120.2
C21 C20 H20 120.2
C22 C21 C20 120.1(4)
C22 C21 H21 120.0
C20 C21 H21 120.0
C21 C22 C17 120.9(3)
C21 C22 H22 119.5
C17 C22 H22 119.5
C28 C23 C24 119.1(3)
C28 C23 C15 120.7(3)
C24 C23 C15 120.2(3)
C25 C24 C23 120.5(4)
C25 C24 H24 119.8
C23 C24 H24 119.8
C26 C25 C24 119.8(4)
C26 C25 H25 120.1
C24 C25 H25 120.1
C27 C26 C25 120.2(3)
C27 C26 H26 119.9
C25 C26 H26 119.9
C26 C27 C28 120.0(4)
C26 C27 H27 120.0
C28 C27 H27 120.0
C23 C28 C27 120.4(3)
C23 C28 H28 119.8
C27 C28 H28 119.8
O1 S1 O2 115.01(16)
O1 S1 O3 115.33(16)
O2 S1 O3 113.82(16)
O1 S1 C29 104.02(17)
O2 S1 C29 102.6(2)
O3 S1 C29 103.90(19)
F1 C29 F2 107.3(4)
F1 C29 F3 107.1(4)
F2 C29 F3 107.2(4)
F1 C29 S1 112.2(3)
F2 C29 S1 111.9(3)
F3 C29 S1 110.7(3)

loop_
_geom_bond_atom_site_label_1
_geom_bond_atom_site_label_2
_geom_bond_distance
N1 C1 1.335(4)
N1 C4 1.370(4)
N1 C3 1.472(4)
N2 C1 1.360(4)
N2 C5 1.400(4)
N2 C6 1.423(4)
N3 C6 1.304(4)
N3 C10 1.371(4)
C1 C2 1.479(5)
C2 H2A 0.9600
C2 H2B 0.9600
C2 H2C 0.9600
C3 H3A 0.9600
C3 H3B 0.9600
C3 H3C 0.9600
C4 C5 1.360(5)
C4 H4 0.9300
C5 C16 1.433(5)
C6 C7 1.427(5)
C7 C8 1.390(5)
C7 C15 1.453(5)
C8 C9 1.407(5)
C8 H8 0.9300
C9 C10 1.407(5)
C9 C14 1.433(5)
C10 C11 1.410(5)
C11 C12 1.372(5)
C11 H11 0.9300
C12 C13 1.408(5)
C12 H12 0.9300
C13 C14 1.360(5)
C13 H13 0.9300
C14 H14 0.9300
C15 C16 1.377(5)
C15 C23 1.493(5)
C16 C17 1.493(5)
C17 C22 1.394(5)
C17 C18 1.397(5)
C18 C19 1.388(5)
C18 H18 0.9300
C19 C20 1.383(5)
C19 H19 0.9300
C20 C21 1.387(5)
C20 H20 0.9300
C21 C22 1.385(5)
C21 H21 0.9300
C22 H22 0.9300
C23 C28 1.391(5)
C23 C24 1.388(5)
C24 C25 1.389(5)
C24 H24 0.9300
C25 C26 1.384(5)
C25 H25 0.9300
C26 C27 1.381(5)
C26 H26 0.9300
C27 C28 1.386(5)
C27 H27 0.9300
C28 H28 0.9300
S1 O1 1.442(2)
S1 O2 1.443(3)
S1 O3 1.448(3)
S1 C29 1.810(4)
F1 C29 1.327(5)
F2 C29 1.328(5)
F3 C29 1.343(4)

loop_
_geom_torsion_atom_site_label_1
_geom_torsion_atom_site_label_2
_geom_torsion_atom_site_label_3
_geom_torsion_atom_site_label_4
_geom_torsion
C4 N1 C1 N2 -0.9(4)
C3 N1 C1 N2 -178.8(3)
C4 N1 C1 C2 179.5(3)
C3 N1 C1 C2 1.5(6)
C5 N2 C1 N1 1.2(4)
C6 N2 C1 N1 -178.4(3)
C5 N2 C1 C2 -179.2(4)
C6 N2 C1 C2 1.2(6)
C1 N1 C4 C5 0.3(4)
C3 N1 C4 C5 178.2(3)
N1 C4 C5 N2 0.5(4)
N1 C4 C5 C16 179.6(4)
C1 N2 C5 C4 -1.0(4)
C6 N2 C5 C4 178.6(3)
C1 N2 C5 C16 179.7(3)
C6 N2 C5 C16 -0.6(5)
C10 N3 C6 C7 -0.1(5)
C10 N3 C6 N2 177.8(3)
C1 N2 C6 N3 1.4(5)
C5 N2 C6 N3 -178.2(3)
C1 N2 C6 C7 179.5(3)
C5 N2 C6 C7 -0.1(5)
N3 C6 C7 C8 0.4(5)
N2 C6 C7 C8 -177.5(3)
N3 C6 C7 C15 178.2(3)
N2 C6 C7 C15 0.3(5)
C6 C7 C8 C9 0.3(5)
C15 C7 C8 C9 -177.4(3)
C7 C8 C9 C10 -1.3(5)
C7 C8 C9 C14 178.5(3)
C6 N3 C10 C11 -179.7(3)
C6 N3 C10 C9 -1.0(5)
C8 C9 C10 N3 1.7(5)
C14 C9 C10 N3 -178.2(3)
C8 C9 C10 C11 -179.7(3)
C14 C9 C10 C11 0.5(5)
N3 C10 C11 C12 178.6(3)
C9 C10 C11 C12 -0.1(5)
C10 C11 C12 C13 -0.8(5)
C11 C12 C13 C14 1.4(6)
C12 C13 C14 C9 -1.0(5)
C8 C9 C14 C13 -179.8(3)
C10 C9 C14 C13 0.1(5)
C8 C7 C15 C16 177.8(3)
C6 C7 C15 C16 0.3(5)
C8 C7 C15 C23 1.7(5)
C6 C7 C15 C23 -175.8(3)
C7 C15 C16 C5 -1.0(5)
C23 C15 C16 C5 175.0(3)
C7 C15 C16 C17 178.2(3)
C23 C15 C16 C17 -5.8(5)
C4 C5 C16 C15 -177.8(4)
N2 C5 C16 C15 1.2(5)
C4 C5 C16 C17 2.9(6)
N2 C5 C16 C17 -178.1(3)
C15 C16 C17 C22 -51.5(5)
C5 C16 C17 C22 127.7(4)
C15 C16 C17 C18 128.9(4)
C5 C16 C17 C18 -51.8(5)
C22 C17 C18 C19 1.5(5)
C16 C17 C18 C19 -178.9(3)
C17 C18 C19 C20 -1.2(6)
C18 C19 C20 C21 0.4(6)
C19 C20 C21 C22 0.1(6)
C20 C21 C22 C17 0.3(5)
C18 C17 C22 C21 -1.1(5)
C16 C17 C22 C21 179.4(3)
C16 C15 C23 C28 118.5(4)
C7 C15 C23 C28 -65.5(4)
C16 C15 C23 C24 -62.1(5)
C7 C15 C23 C24 114.0(4)
C28 C23 C24 C25 0.0(5)
C15 C23 C24 C25 -179.4(3)
C23 C24 C25 C26 -0.8(5)
C24 C25 C26 C27 0.4(6)
C25 C26 C27 C28 0.7(6)
C24 C23 C28 C27 1.2(5)
C15 C23 C28 C27 -179.4(3)
C26 C27 C28 C23 -1.6(5)
O1 S1 C29 F1 -52.3(4)
O2 S1 C29 F1 67.8(3)
O3 S1 C29 F1 -173.4(3)
O1 S1 C29 F2 68.5(3)
O2 S1 C29 F2 -171.4(3)
O3 S1 C29 F2 -52.6(3)
O1 S1 C29 F3 -172.0(3)
O2 S1 C29 F3 -51.8(4)
O3 S1 C29 F3 67.0(4)
